data_2229732
loop_
_publ_author_name
'Choi, Hong Dae'
'Seo, Pil Ja'
'Son, Byeng Wha'
'Lee, Uk'

_publ_section_title
;
 3-Cyclohexylsulfonyl-5-fluoro-2-methyl-1-benzofuran
;
_journal_coeditor_code JJ2079
_journal_issue 4
_journal_name_full 'Acta Crystallographica Section E'
_journal_page_first o847
_journal_paper_doi 10.1107/S1600536811008580
_journal_volume 67
_journal_year 2011
_chemical_formula_iupac 'C15 H17 F O3 S'
_chemical_formula_moiety 'C15 H17 F O3 S'
_chemical_formula_sum 'C15 H17 F O3 S'
_chemical_formula_weight 296.35
_chemical_name_systematic
;
3-Cyclohexylsulfonyl-5-fluoro-2-methyl-1-benzofuran
;
_space_group_IT_number 14
_symmetry_cell_setting monoclinic
_symmetry_space_group_name_Hall '-P 2yn'
_symmetry_space_group_name_H-M 'P 1 21/n 1'
_atom_sites_solution_hydrogens difmap
_atom_sites_solution_primary direct
_atom_sites_solution_secondary difmap
_cell_angle_alpha 90.00
_cell_angle_beta 93.7620(10)
_cell_angle_gamma 90.00
_cell_formula_units_Z 4
_cell_length_a 5.5830(4)
_cell_length_b 26.879(2)
_cell_length_c 9.1092(7)
_cell_measurement_reflns_used 4637
_cell_measurement_temperature 173(2)
_cell_measurement_theta_max 27.47
_cell_measurement_theta_min 2.37
_cell_volume 1364.03(18)
_computing_cell_refinement '<i>SAINT</i> (Bruker, 2009)'
_computing_data_collection '<i>APEX2</i> (Bruker, 2009)'
_computing_data_reduction '<i>SAINT</i> (Bruker, 2009)'
_computing_molecular_graphics '<i>ORTEP-3</i> (Farrugia, 1997) and <i>DIAMOND</i> (Brandenburg, 1998)'
_computing_publication_material '<i>SHELXL97</i> (Sheldrick, 2008)'
_computing_structure_refinement '<i>SHELXL97</i> (Sheldrick, 2008)'
_computing_structure_solution '<i>SHELXS97</i> (Sheldrick, 2008)'
_diffrn_ambient_temperature 173(2)
_diffrn_detector_area_resol_mean 10.0
_diffrn_measured_fraction_theta_full 1.000
_diffrn_measured_fraction_theta_max 1.000
_diffrn_measurement_device_type 'Bruker SMART APEXII CCD'
_diffrn_measurement_method '\f and \w'
_diffrn_radiation_monochromator 'graphite multilayer'
_diffrn_radiation_source 'rotating anode'
_diffrn_radiation_type MoK\a
_diffrn_radiation_wavelength 0.71073
_diffrn_reflns_av_R_equivalents 0.0349
_diffrn_reflns_av_sigmaI/netI 0.0307
_diffrn_reflns_limit_h_max 7
_diffrn_reflns_limit_h_min -7
_diffrn_reflns_limit_k_max 34
_diffrn_reflns_limit_k_min -34
_diffrn_reflns_limit_l_max 11
_diffrn_reflns_limit_l_min -11
_diffrn_reflns_number 12713
_diffrn_reflns_theta_full 27.51
_diffrn_reflns_theta_max 27.51
_diffrn_reflns_theta_min 1.52
_diffrn_standards_number 0
_exptl_absorpt_coefficient_mu 0.253
_exptl_absorpt_correction_T_max 0.7456
_exptl_absorpt_correction_T_min 0.6540
_exptl_absorpt_correction_type multi-scan
_exptl_absorpt_process_details '(SADABS; Bruker, 2009)'
_exptl_crystal_colour colourless
_exptl_crystal_density_diffrn 1.443
_exptl_crystal_density_method 'not measured'
_exptl_crystal_description block
_exptl_crystal_F_000 624
_exptl_crystal_size_max 0.231
_exptl_crystal_size_mid 0.163
_exptl_crystal_size_min 0.14
_refine_diff_density_max 0.523
_refine_diff_density_min -0.378
_refine_ls_extinction_method none
_refine_ls_goodness_of_fit_ref 1.054
_refine_ls_hydrogen_treatment constr
_refine_ls_matrix_type full
_refine_ls_number_parameters 182
_refine_ls_number_reflns 3141
_refine_ls_number_restraints 0
_refine_ls_restrained_S_all 1.054
_refine_ls_R_factor_all 0.0481
_refine_ls_R_factor_gt 0.0405
_refine_ls_shift/su_max 0.001
_refine_ls_shift/su_mean 0.000
_refine_ls_structure_factor_coef Fsqd
_refine_ls_weighting_details 'calc w=1/[\s^2^(Fo^2^)+(0.0460P)^2^+0.8694P] where P=(Fo^2^+2Fc^2^)/3'
_refine_ls_weighting_scheme calc
_refine_ls_wR_factor_gt 0.1019
_refine_ls_wR_factor_ref 0.1064
_reflns_number_gt 2682
_reflns_number_total 3141
_reflns_threshold_expression I>2\s(I)
_cod_data_source_file jj2079.cif
_cod_data_source_block I
_cod_original_cell_volume 1364.04(18)
_cod_original_sg_symbol_H-M 'P 21/n  '
_cod_database_code 2229732
_cod_database_fobs_code 2229732

loop_
_symmetry_equiv_pos_as_xyz
'x, y, z'
'-x+1/2, y+1/2, -z+1/2'
'-x, -y, -z'
'x-1/2, -y-1/2, z-1/2'

loop_
_atom_site_type_symbol
_atom_site_label
_atom_site_fract_x
_atom_site_fract_y
_atom_site_fract_z
_atom_site_U_iso_or_equiv
_atom_site_adp_type
_atom_site_calc_flag
_atom_site_refinement_flags
_atom_site_occupancy
_atom_site_disorder_assembly
_atom_site_disorder_group
S S1 0.43863(7) 0.591832(16) 0.47491(4) 0.02169(13) Uani d . 1 . .
F F1 1.0284(2) 0.65629(5) 0.01106(14) 0.0425(3) Uani d . 1 . .
O O1 0.2604(2) 0.53800(5) 0.08250(13) 0.0277(3) Uani d . 1 . .
O O2 0.3535(2) 0.55223(5) 0.56384(14) 0.0301(3) Uani d . 1 . .
O O3 0.6834(2) 0.60843(5) 0.50319(14) 0.0305(3) Uani d . 1 . .
C C1 0.4053(3) 0.57456(6) 0.29077(18) 0.0223(3) Uani d . 1 . .
C C2 0.5493(3) 0.59124(6) 0.17416(18) 0.0229(3) Uani d . 1 . .
C C3 0.7474(3) 0.62235(7) 0.1628(2) 0.0265(4) Uani d . 1 . .
H H3 0.8195 0.6395 0.2457 0.032 Uiso calc R 1 . .
C C4 0.8324(3) 0.62684(7) 0.0254(2) 0.0304(4) Uani d . 1 . .
C C5 0.7336(4) 0.60331(8) -0.0995(2) 0.0335(4) Uani d . 1 . .
H H5 0.8002 0.6083 -0.1917 0.040 Uiso calc R 1 . .
C C6 0.5370(4) 0.57253(7) -0.0889(2) 0.0310(4) Uani d . 1 . .
H H6 0.4646 0.5558 -0.1723 0.037 Uiso calc R 1 . .
C C7 0.4519(3) 0.56741(6) 0.04852(19) 0.0256(4) Uani d . 1 . .
C C8 0.2371(3) 0.54272(6) 0.23030(19) 0.0249(4) Uani d . 1 . .
C C9 0.0458(4) 0.51238(7) 0.2908(2) 0.0324(4) Uani d . 1 . .
H H9A 0.1155 0.4817 0.3334 0.049 Uiso calc R 1 . .
H H9B -0.0752 0.5040 0.2119 0.049 Uiso calc R 1 . .
H H9C -0.0296 0.5313 0.3673 0.049 Uiso calc R 1 . .
C C10 0.2431(3) 0.64368(6) 0.49108(18) 0.0217(3) Uani d . 1 . .
H H10 0.0757 0.6320 0.4648 0.026 Uiso calc R 1 . .
C C11 0.2542(4) 0.66111(7) 0.6511(2) 0.0288(4) Uani d . 1 . .
H H11A 0.2134 0.6332 0.7157 0.035 Uiso calc R 1 . .
H H11B 0.4190 0.6723 0.6813 0.035 Uiso calc R 1 . .
C C12 0.0778(4) 0.70386(7) 0.6677(2) 0.0356(5) Uani d . 1 . .
H H12A -0.0881 0.6916 0.6464 0.043 Uiso calc R 1 . .
H H12B 0.0916 0.7160 0.7705 0.043 Uiso calc R 1 . .
C C13 0.1256(4) 0.74662(8) 0.5641(2) 0.0397(5) Uani d . 1 . .
H H13A 0.0023 0.7727 0.5732 0.048 Uiso calc R 1 . .
H H13B 0.2844 0.7614 0.5924 0.048 Uiso calc R 1 . .
C C14 0.1207(4) 0.72886(7) 0.4055(2) 0.0349(4) Uani d . 1 . .
H H14A 0.1623 0.7569 0.3415 0.042 Uiso calc R 1 . .
H H14B -0.0436 0.7177 0.3739 0.042 Uiso calc R 1 . .
C C15 0.2966(3) 0.68617(7) 0.3869(2) 0.0291(4) Uani d . 1 . .
H H15A 0.2820 0.6741 0.2840 0.035 Uiso calc R 1 . .
H H15B 0.4630 0.6981 0.4086 0.035 Uiso calc R 1 . .

loop_
_atom_site_aniso_label
_atom_site_aniso_U_11
_atom_site_aniso_U_22
_atom_site_aniso_U_33
_atom_site_aniso_U_12
_atom_site_aniso_U_13
_atom_site_aniso_U_23
S1 0.0208(2) 0.0277(2) 0.0166(2) -0.00039(16) 0.00182(15) -0.00055(15)
F1 0.0383(7) 0.0517(8) 0.0391(7) -0.0079(6) 0.0143(6) 0.0069(6)
O1 0.0329(7) 0.0283(7) 0.0215(6) -0.0016(5) -0.0005(5) -0.0035(5)
O2 0.0399(7) 0.0296(7) 0.0212(6) -0.0001(6) 0.0053(6) 0.0035(5)
O3 0.0188(6) 0.0474(8) 0.0251(6) -0.0011(6) 0.0000(5) -0.0050(6)
C1 0.0234(8) 0.0253(8) 0.0183(8) 0.0014(7) 0.0018(7) -0.0005(6)
C2 0.0253(8) 0.0250(8) 0.0184(8) 0.0054(7) 0.0022(7) 0.0008(6)
C3 0.0268(9) 0.0295(9) 0.0232(9) 0.0016(7) 0.0022(7) 0.0010(7)
C4 0.0297(9) 0.0318(10) 0.0307(10) 0.0031(8) 0.0085(8) 0.0061(7)
C5 0.0421(11) 0.0375(10) 0.0218(9) 0.0089(9) 0.0096(8) 0.0041(8)
C6 0.0421(11) 0.0324(10) 0.0184(8) 0.0081(8) 0.0013(8) -0.0012(7)
C7 0.0296(9) 0.0244(8) 0.0228(9) 0.0044(7) 0.0009(7) 0.0003(7)
C8 0.0280(9) 0.0246(8) 0.0219(8) 0.0031(7) 0.0017(7) -0.0012(6)
C9 0.0324(10) 0.0323(10) 0.0326(10) -0.0060(8) 0.0036(8) -0.0016(8)
C10 0.0187(7) 0.0258(8) 0.0208(8) -0.0012(7) 0.0036(6) -0.0013(6)
C11 0.0336(10) 0.0318(9) 0.0215(8) 0.0018(8) 0.0056(7) -0.0019(7)
C12 0.0421(11) 0.0352(10) 0.0307(10) 0.0035(9) 0.0102(9) -0.0065(8)
C13 0.0495(13) 0.0268(10) 0.0433(12) 0.0015(9) 0.0070(10) -0.0050(8)
C14 0.0401(11) 0.0285(9) 0.0366(11) 0.0019(8) 0.0058(9) 0.0055(8)
C15 0.0312(9) 0.0311(9) 0.0257(9) -0.0013(8) 0.0068(8) 0.0036(7)

loop_
_atom_type_symbol
_atom_type_description
_atom_type_scat_dispersion_real
_atom_type_scat_dispersion_imag
_atom_type_scat_source
C C 0.0033 0.0016 'International Tables Vol C Tables 4.2.6.8 and 6.1.1.4'
H H 0.0000 0.0000 'International Tables Vol C Tables 4.2.6.8 and 6.1.1.4'
O O 0.0106 0.0060 'International Tables Vol C Tables 4.2.6.8 and 6.1.1.4'
F F 0.0171 0.0103 'International Tables Vol C Tables 4.2.6.8 and 6.1.1.4'
S S 0.1246 0.1234 'International Tables Vol C Tables 4.2.6.8 and 6.1.1.4'

loop_
_geom_angle_atom_site_label_1
_geom_angle_atom_site_label_2
_geom_angle_atom_site_label_3
_geom_angle_site_symmetry_1
_geom_angle_site_symmetry_3
_geom_angle
_geom_angle_publ_flag
O2 S1 O3 . . 118.18(8) ?
O2 S1 C1 . . 109.13(8) ?
O3 S1 C1 . . 107.13(8) ?
O2 S1 C10 . . 107.78(8) ?
O3 S1 C10 . . 108.73(8) ?
C1 S1 C10 . . 105.14(8) ?
C8 O1 C7 . . 107.02(13) ?
C8 C1 C2 . . 107.46(15) ?
C8 C1 S1 . . 125.88(13) ?
C2 C1 S1 . . 126.66(13) ?
C7 C2 C3 . . 118.95(16) ?
C7 C2 C1 . . 104.82(15) ?
C3 C2 C1 . . 136.22(17) ?
C4 C3 C2 . . 116.29(17) ?
C4 C3 H3 . . 121.9 ?
C2 C3 H3 . . 121.9 ?
F1 C4 C3 . . 117.75(18) ?
F1 C4 C5 . . 117.76(17) ?
C3 C4 C5 . . 124.49(18) ?
C6 C5 C4 . . 119.45(17) ?
C6 C5 H5 . . 120.3 ?
C4 C5 H5 . . 120.3 ?
C7 C6 C5 . . 116.54(18) ?
C7 C6 H6 . . 121.7 ?
C5 C6 H6 . . 121.7 ?
C6 C7 O1 . . 125.48(17) ?
C6 C7 C2 . . 124.28(18) ?
O1 C7 C2 . . 110.23(15) ?
C1 C8 O1 . . 110.46(15) ?
C1 C8 C9 . . 133.81(17) ?
O1 C8 C9 . . 115.71(16) ?
C8 C9 H9A . . 109.5 ?
C8 C9 H9B . . 109.5 ?
H9A C9 H9B . . 109.5 ?
C8 C9 H9C . . 109.5 ?
H9A C9 H9C . . 109.5 ?
H9B C9 H9C . . 109.5 ?
C15 C10 C11 . . 111.49(15) ?
C15 C10 S1 . . 112.80(12) ?
C11 C10 S1 . . 109.37(12) ?
C15 C10 H10 . . 107.7 ?
C11 C10 H10 . . 107.7 ?
S1 C10 H10 . . 107.7 ?
C12 C11 C10 . . 109.78(15) ?
C12 C11 H11A . . 109.7 ?
C10 C11 H11A . . 109.7 ?
C12 C11 H11B . . 109.7 ?
C10 C11 H11B . . 109.7 ?
H11A C11 H11B . . 108.2 ?
C13 C12 C11 . . 111.51(16) ?
C13 C12 H12A . . 109.3 ?
C11 C12 H12A . . 109.3 ?
C13 C12 H12B . . 109.3 ?
C11 C12 H12B . . 109.3 ?
H12A C12 H12B . . 108.0 ?
C14 C13 C12 . . 111.04(16) ?
C14 C13 H13A . . 109.4 ?
C12 C13 H13A . . 109.4 ?
C14 C13 H13B . . 109.4 ?
C12 C13 H13B . . 109.4 ?
H13A C13 H13B . . 108.0 ?
C13 C14 C15 . . 111.70(17) ?
C13 C14 H14A . . 109.3 ?
C15 C14 H14A . . 109.3 ?
C13 C14 H14B . . 109.3 ?
C15 C14 H14B . . 109.3 ?
H14A C14 H14B . . 107.9 ?
C10 C15 C14 . . 109.86(15) ?
C10 C15 H15A . . 109.7 ?
C14 C15 H15A . . 109.7 ?
C10 C15 H15B . . 109.7 ?
C14 C15 H15B . . 109.7 ?
H15A C15 H15B . . 108.2 ?

loop_
_geom_bond_atom_site_label_1
_geom_bond_atom_site_label_2
_geom_bond_site_symmetry_2
_geom_bond_distance
_geom_bond_publ_flag
S1 O2 . 1.4373(13) ?
S1 O3 . 1.4444(13) ?
S1 C1 . 1.7386(17) ?
S1 C10 . 1.7824(17) ?
F1 C4 . 1.364(2) ?
O1 C8 . 1.367(2) ?
O1 C7 . 1.381(2) ?
C1 C8 . 1.360(2) ?
C1 C2 . 1.445(2) ?
C2 C7 . 1.391(2) ?
C2 C3 . 1.396(2) ?
C3 C4 . 1.373(3) ?
C3 H3 . 0.9500 ?
C4 C5 . 1.384(3) ?
C5 C6 . 1.383(3) ?
C5 H5 . 0.9500 ?
C6 C7 . 1.375(2) ?
C6 H6 . 0.9500 ?
C8 C9 . 1.479(3) ?
C9 H9A . 0.9800 ?
C9 H9B . 0.9800 ?
C9 H9C . 0.9800 ?
C10 C15 . 1.527(2) ?
C10 C11 . 1.529(2) ?
C10 H10 . 1.0000 ?
C11 C12 . 1.527(3) ?
C11 H11A . 0.9900 ?
C11 H11B . 0.9900 ?
C12 C13 . 1.521(3) ?
C12 H12A . 0.9900 ?
C12 H12B . 0.9900 ?
C13 C14 . 1.521(3) ?
C13 H13A . 0.9900 ?
C13 H13B . 0.9900 ?
C14 C15 . 1.527(3) ?
C14 H14A . 0.9900 ?
C14 H14B . 0.9900 ?
C15 H15A . 0.9900 ?
C15 H15B . 0.9900 ?

loop_
_geom_hbond_atom_site_label_D
_geom_hbond_atom_site_label_H
_geom_hbond_atom_site_label_A
_geom_hbond_site_symmetry_A
_geom_hbond_distance_DH
_geom_hbond_distance_HA
_geom_hbond_distance_DA
_geom_hbond_angle_DHA
C6 H6 O2 1_554 0.95 2.44 3.306(2) 151
C10 H10 O3 1_455 1.00 2.33 3.274(2) 157

loop_
_geom_torsion_atom_site_label_1
_geom_torsion_atom_site_label_2
_geom_torsion_atom_site_label_3
_geom_torsion_atom_site_label_4
_geom_torsion_site_symmetry_1
_geom_torsion_site_symmetry_2
_geom_torsion_site_symmetry_3
_geom_torsion_site_symmetry_4
_geom_torsion
_geom_torsion_publ_flag
O2 S1 C1 C8 . . . . 28.15(18) ?
O3 S1 C1 C8 . . . . 157.20(16) ?
C10 S1 C1 C8 . . . . -87.23(17) ?
O2 S1 C1 C2 . . . . -151.98(15) ?
O3 S1 C1 C2 . . . . -22.93(18) ?
C10 S1 C1 C2 . . . . 92.64(16) ?
C8 C1 C2 C7 . . . . 0.27(19) ?
S1 C1 C2 C7 . . . . -179.62(13) ?
C8 C1 C2 C3 . . . . -178.5(2) ?
S1 C1 C2 C3 . . . . 1.6(3) ?
C7 C2 C3 C4 . . . . -0.2(3) ?
C1 C2 C3 C4 . . . . 178.45(19) ?
C2 C3 C4 F1 . . . . -178.89(16) ?
C2 C3 C4 C5 . . . . 0.7(3) ?
F1 C4 C5 C6 . . . . 178.99(17) ?
C3 C4 C5 C6 . . . . -0.6(3) ?
C4 C5 C6 C7 . . . . 0.0(3) ?
C5 C6 C7 O1 . . . . -179.06(17) ?
C5 C6 C7 C2 . . . . 0.5(3) ?
C8 O1 C7 C6 . . . . 179.06(17) ?
C8 O1 C7 C2 . . . . -0.56(19) ?
C3 C2 C7 C6 . . . . -0.4(3) ?
C1 C2 C7 C6 . . . . -179.45(17) ?
C3 C2 C7 O1 . . . . 179.22(15) ?
C1 C2 C7 O1 . . . . 0.18(19) ?
C2 C1 C8 O1 . . . . -0.6(2) ?
S1 C1 C8 O1 . . . . 179.25(12) ?
C2 C1 C8 C9 . . . . 177.52(19) ?
S1 C1 C8 C9 . . . . -2.6(3) ?
C7 O1 C8 C1 . . . . 0.75(19) ?
C7 O1 C8 C9 . . . . -177.78(15) ?
O2 S1 C10 C15 . . . . -173.03(13) ?
O3 S1 C10 C15 . . . . 57.74(15) ?
C1 S1 C10 C15 . . . . -56.72(14) ?
O2 S1 C10 C11 . . . . 62.29(14) ?
O3 S1 C10 C11 . . . . -66.94(13) ?
C1 S1 C10 C11 . . . . 178.61(12) ?
C15 C10 C11 C12 . . . . 57.4(2) ?
S1 C10 C11 C12 . . . . -177.14(13) ?
C10 C11 C12 C13 . . . . -56.3(2) ?
C11 C12 C13 C14 . . . . 55.6(2) ?
C12 C13 C14 C15 . . . . -55.5(2) ?
C11 C10 C15 C14 . . . . -57.2(2) ?
S1 C10 C15 C14 . . . . 179.30(13) ?
C13 C14 C15 C10 . . . . 55.9(2) ?

loop_
_cod_related_entry_id
_cod_related_entry_database
_cod_related_entry_code
1 ChemSpider 30656591
